data_7249948
loop_
_publ_author_name
'Lai, Kuei-Hung'
'Chung, Hsiao-Ling'
'Chen, You-Ying'
'Zheng, Li-Guo'
'Su, Jui-Hsin'
'El-Shazly, Mohamed'

_publ_section_title
;
 Insights into the structural diversity of cembranoids from Sarcophyton
 glaucum and their bioactivity
;
_journal_issue 6
_journal_name_full 'RSC Advances'
_journal_page_first 4702
_journal_page_last 4707
_journal_paper_doi 10.1039/D5RA00208G
_journal_volume 15
_journal_year 2025
_chemical_absolute_configuration ad
_chemical_formula_sum 'C20 H30 O3'
_chemical_formula_weight 318.44
_chemical_name_systematic
(4Z,8S,9R,12E,14E)-9-Hydroxy-1-isopropyl-8,12-dimethyl_oxabicyclo[9.3.2]-hexadeca-4,12,14-trien-18-one
_space_group_crystal_system orthorhombic
_space_group_IT_number 19
_space_group_name_Hall 'P 2ac 2ab'
_space_group_name_H-M_alt 'P 21 21 21'
_atom_sites_solution_hydrogens geom
_audit_creation_method SHELXL-2019/1
_audit_update_record
;
2024-11-11 deposited with the CCDC.	2025-01-30 downloaded from the CCDC.
;
_cell_angle_alpha 90
_cell_angle_beta 90
_cell_angle_gamma 90
_cell_formula_units_Z 4
_cell_length_a 7.6524(2)
_cell_length_b 13.8446(3)
_cell_length_c 17.0676(4)
_cell_measurement_reflns_used 8808
_cell_measurement_temperature 200(2)
_cell_measurement_theta_max 74.40
_cell_measurement_theta_min 4.11
_cell_volume 1808.22(7)
_computing_cell_refinement 'SAINT V8.40B (Bruker AXS LLC, 2019)'
_computing_data_collection 'Bruker Instrument Service vV6.2.16'
_computing_data_reduction 'SAINT V8.40B (Bruker AXS LLC, 2019)'
_computing_molecular_graphics 'shelXle (C.B. Huebschle, rev 1503)'
_computing_publication_material 'Bruker APEX5 v2023.9-4'
_computing_structure_refinement 'SHELXL-2019/1 (Sheldrick, 2019)'
_computing_structure_solution 'XT, VERSION 2018/2'
_diffrn_ambient_temperature 200(2)
_diffrn_measured_fraction_theta_full 0.999
_diffrn_measured_fraction_theta_max 0.996
_diffrn_measurement_device_type 'Bruker D8 VENTURE (PHOTON III C14 COMS-10cmx14cm)'
_diffrn_measurement_method '\f and \w scans'
_diffrn_radiation_type CuK\a
_diffrn_radiation_wavelength 1.54178
_diffrn_reflns_av_R_equivalents 0.0327
_diffrn_reflns_av_unetI/netI 0.0232
_diffrn_reflns_Laue_measured_fraction_full 0.999
_diffrn_reflns_Laue_measured_fraction_max 0.996
_diffrn_reflns_limit_h_max 9
_diffrn_reflns_limit_h_min -8
_diffrn_reflns_limit_k_max 17
_diffrn_reflns_limit_k_min -15
_diffrn_reflns_limit_l_max 21
_diffrn_reflns_limit_l_min -19
_diffrn_reflns_number 14037
_diffrn_reflns_point_group_measured_fraction_full 0.999
_diffrn_reflns_point_group_measured_fraction_max 0.993
_diffrn_reflns_theta_full 67.679
_diffrn_reflns_theta_max 74.422
_diffrn_reflns_theta_min 4.111
_exptl_absorpt_coefficient_mu 0.604
_exptl_absorpt_correction_T_max 0.9819
_exptl_absorpt_correction_T_min 0.8779
_exptl_absorpt_correction_type multi-scan
_exptl_absorpt_process_details
; 
Krause, L., Herbst-Irmer, R., Sheldrick, G. M., Stalke, D. (2015). 
"Comparison of silver and molybdenum microfocus X-ray sources for 
single-crystal structure determination" 
J. Appl. Cryst. 48, 3-10. 
doi:10.1107/S1600576714022985 
;
_exptl_crystal_colour colourless
_exptl_crystal_density_diffrn 1.170
_exptl_crystal_description block
_exptl_crystal_F_000 696
_exptl_crystal_size_max 0.332
_exptl_crystal_size_mid 0.118
_exptl_crystal_size_min 0.100
_refine_diff_density_max 0.149
_refine_diff_density_min -0.141
_refine_diff_density_rms 0.029
_refine_ls_abs_structure_details
; 
 Flack x determined using 1486 quotients [(I+)-(I-)]/[(I+)+(I-)] 
 (Parsons, Flack and Wagner, Acta Cryst. B69 (2013) 249-259). 
;
_refine_ls_abs_structure_Flack -0.07(7)
_refine_ls_extinction_method none
_refine_ls_goodness_of_fit_ref 1.035
_refine_ls_hydrogen_treatment constr
_refine_ls_matrix_type full
_refine_ls_number_parameters 213
_refine_ls_number_reflns 3676
_refine_ls_number_restraints 0
_refine_ls_restrained_S_all 1.035
_refine_ls_R_factor_all 0.0315
_refine_ls_R_factor_gt 0.0296
_refine_ls_shift/su_max 0.000
_refine_ls_shift/su_mean 0.000
_refine_ls_structure_factor_coef Fsqd
_refine_ls_weighting_details 'w=1/[\s^2^(Fo^2^)+(0.0459P)^2^+0.1593P] where P=(Fo^2^+2Fc^2^)/3'
_refine_ls_weighting_scheme calc
_refine_ls_wR_factor_gt 0.0777
_refine_ls_wR_factor_ref 0.0790
_reflns_Friedel_coverage 0.734
_reflns_Friedel_fraction_full 0.998
_reflns_Friedel_fraction_max 0.990
_reflns_number_gt 3570
_reflns_number_total 3676
_reflns_threshold_expression 'I > 2\s(I)'
_cod_data_source_file d5ra00208g2.cif
_cod_data_source_block ic22883
_cod_database_code 7249948
_shelx_shelxl_version_number 2019/1
_shelx_space_group_comment
; 
The symmetry employed for this shelxl refinement is uniquely defined 
by the following loop, which should always be used as a source of 
symmetry information in preference to the above space-group names. 
They are only intended as comments. 
;
_shelx_estimated_absorpt_t_min 0.825
_shelx_estimated_absorpt_t_max 0.942

loop_
_space_group_symop_operation_xyz
'x, y, z'
'-x+1/2, -y, z+1/2'
'-x, y+1/2, -z+1/2'
'x+1/2, -y+1/2, -z'

loop_
_atom_site_label
_atom_site_type_symbol
_atom_site_fract_x
_atom_site_fract_y
_atom_site_fract_z
_atom_site_U_iso_or_equiv
_atom_site_adp_type
_atom_site_occupancy
_atom_site_site_symmetry_order
_atom_site_calc_flag
_atom_site_refinement_flags_posn
_atom_site_refinement_flags_adp
_atom_site_refinement_flags_occupancy
_atom_site_disorder_assembly
_atom_site_disorder_group
O1 O 0.12154(14) 0.31616(10) 0.87863(7) 0.0401(3) Uani 1 1 d . . . . .
H1A H 0.036181 0.323180 0.848211 0.048 Uiso 1 1 calc R U . . .
O2 O 0.59594(14) 0.31889(10) 0.85102(7) 0.0407(3) Uani 1 1 d . . . . .
O3 O 0.82936(15) 0.31758(13) 0.77942(8) 0.0543(4) Uani 1 1 d . . . . .
C1 C 0.54438(19) 0.39626(11) 0.56060(9) 0.0299(3) Uani 1 1 d . . . . .
C2 C 0.3965(2) 0.43506(11) 0.58893(9) 0.0321(3) Uani 1 1 d . . . . .
H2 H 0.310751 0.454093 0.551741 0.038 Uiso 1 1 calc R U . . .
C3 C 0.3550(2) 0.45071(11) 0.67111(9) 0.0307(3) Uani 1 1 d . . . . .
H3 H 0.436784 0.426906 0.708265 0.037 Uiso 1 1 calc R U . . .
C4 C 0.2130(2) 0.49533(11) 0.69989(10) 0.0331(3) Uani 1 1 d . . . . .
C5 C 0.1777(2) 0.50604(12) 0.78659(10) 0.0371(4) Uani 1 1 d . . . . .
H5A H 0.057714 0.482506 0.796948 0.045 Uiso 1 1 calc R U . . .
H5B H 0.179708 0.575783 0.799369 0.045 Uiso 1 1 calc R U . . .
C6 C 0.3011(2) 0.45451(13) 0.84272(10) 0.0374(3) Uani 1 1 d . . . . .
H6A H 0.278902 0.477429 0.896759 0.045 Uiso 1 1 calc R U . . .
H6B H 0.423250 0.470978 0.829058 0.045 Uiso 1 1 calc R U . . .
C7 C 0.27815(19) 0.34501(12) 0.83975(8) 0.0302(3) Uani 1 1 d . . . . .
H7 H 0.271280 0.324404 0.783680 0.036 Uiso 1 1 calc R U . . .
C8 C 0.4240(2) 0.28678(14) 0.88056(9) 0.0365(3) Uani 1 1 d . . . . .
C9 C 0.4040(2) 0.17857(14) 0.86933(11) 0.0424(4) Uani 1 1 d . . . . .
H9A H 0.516406 0.147268 0.882767 0.051 Uiso 1 1 calc R U . . .
H9B H 0.315351 0.154802 0.906909 0.051 Uiso 1 1 calc R U . . .
C10 C 0.3514(2) 0.14645(12) 0.78781(12) 0.0396(4) Uani 1 1 d . . . . .
H10A H 0.351921 0.074951 0.786846 0.048 Uiso 1 1 calc R U . . .
H10B H 0.229415 0.167507 0.778749 0.048 Uiso 1 1 calc R U . . .
C11 C 0.45926(19) 0.18117(12) 0.72085(10) 0.0338(3) Uani 1 1 d . . . . .
H11 H 0.427570 0.154393 0.671609 0.041 Uiso 1 1 calc R U . . .
C12 C 0.59269(19) 0.24330(11) 0.71777(9) 0.0303(3) Uani 1 1 d . . . . .
C13 C 0.6893(2) 0.25969(12) 0.64123(10) 0.0355(3) Uani 1 1 d . . . . .
H13A H 0.633542 0.219497 0.600282 0.043 Uiso 1 1 calc R U . . .
H13B H 0.810753 0.236378 0.647615 0.043 Uiso 1 1 calc R U . . .
C14 C 0.69577(19) 0.36522(11) 0.61159(9) 0.0308(3) Uani 1 1 d . . . . .
H14A H 0.701003 0.408638 0.657616 0.037 Uiso 1 1 calc R U . . .
H14B H 0.805279 0.374218 0.581583 0.037 Uiso 1 1 calc R U . . .
C15 C 0.5694(2) 0.38903(14) 0.47208(9) 0.0363(3) Uani 1 1 d . . . . .
H15 H 0.452963 0.400673 0.447207 0.044 Uiso 1 1 calc R U . . .
C16 C 0.6929(3) 0.46813(15) 0.44310(11) 0.0498(5) Uani 1 1 d . . . . .
H16A H 0.701253 0.465202 0.385851 0.075 Uiso 1 1 calc R U . . .
H16B H 0.808980 0.458468 0.466032 0.075 Uiso 1 1 calc R U . . .
H16C H 0.647585 0.531439 0.458831 0.075 Uiso 1 1 calc R U . . .
C17 C 0.6323(2) 0.28955(14) 0.44519(10) 0.0407(4) Uani 1 1 d . . . . .
H17A H 0.634003 0.287256 0.387805 0.061 Uiso 1 1 calc R U . . .
H17B H 0.552776 0.239799 0.465158 0.061 Uiso 1 1 calc R U . . .
H17C H 0.750259 0.277833 0.465371 0.061 Uiso 1 1 calc R U . . .
C18 C 0.0750(2) 0.54084(15) 0.64896(12) 0.0480(4) Uani 1 1 d . . . . .
H18A H 0.077403 0.611109 0.655807 0.072 Uiso 1 1 calc R U . . .
H18B H -0.040170 0.516044 0.663962 0.072 Uiso 1 1 calc R U . . .
H18C H 0.098004 0.524985 0.593953 0.072 Uiso 1 1 calc R U . . .
C19 C 0.4364(3) 0.3119(2) 0.96715(10) 0.0539(5) Uani 1 1 d . . . . .
H19A H 0.321761 0.303436 0.991777 0.081 Uiso 1 1 calc R U . . .
H19B H 0.473991 0.379206 0.972918 0.081 Uiso 1 1 calc R U . . .
H19C H 0.521538 0.269269 0.992535 0.081 Uiso 1 1 calc R U . . .
C20 C 0.67685(19) 0.29348(13) 0.78526(9) 0.0348(3) Uani 1 1 d . . . . .

loop_
_atom_site_aniso_label
_atom_site_aniso_U_11
_atom_site_aniso_U_22
_atom_site_aniso_U_33
_atom_site_aniso_U_23
_atom_site_aniso_U_13
_atom_site_aniso_U_12
O1 0.0252(5) 0.0590(7) 0.0361(6) 0.0139(5) 0.0010(4) -0.0041(5)
O2 0.0251(5) 0.0626(8) 0.0344(6) -0.0028(5) -0.0017(4) -0.0076(5)
O3 0.0244(5) 0.0968(11) 0.0418(7) 0.0076(7) -0.0039(5) -0.0143(6)
C1 0.0302(7) 0.0301(7) 0.0295(7) 0.0020(6) 0.0023(6) -0.0002(6)
C2 0.0309(7) 0.0320(7) 0.0333(8) 0.0033(6) 0.0028(6) 0.0028(6)
C3 0.0312(7) 0.0280(7) 0.0330(7) 0.0019(6) 0.0047(6) 0.0017(6)
C4 0.0313(7) 0.0270(7) 0.0409(8) 0.0013(6) 0.0077(6) -0.0006(6)
C5 0.0381(8) 0.0311(7) 0.0421(9) -0.0032(6) 0.0134(7) 0.0019(6)
C6 0.0386(8) 0.0411(9) 0.0323(7) -0.0088(7) 0.0057(7) -0.0052(7)
C7 0.0261(7) 0.0397(8) 0.0247(7) 0.0012(6) 0.0004(5) -0.0041(6)
C8 0.0241(6) 0.0582(10) 0.0272(7) 0.0064(7) 0.0001(6) -0.0026(6)
C9 0.0344(8) 0.0497(9) 0.0432(9) 0.0192(8) 0.0040(7) 0.0052(7)
C10 0.0316(8) 0.0317(7) 0.0556(10) 0.0073(7) 0.0027(7) -0.0021(6)
C11 0.0311(7) 0.0311(7) 0.0393(8) 0.0010(6) -0.0024(6) 0.0037(6)
C12 0.0269(6) 0.0327(7) 0.0313(7) 0.0048(6) 0.0001(6) 0.0053(6)
C13 0.0357(7) 0.0364(8) 0.0343(8) 0.0034(6) 0.0056(6) 0.0076(6)
C14 0.0276(7) 0.0334(8) 0.0313(7) 0.0011(6) 0.0046(6) 0.0002(5)
C15 0.0313(7) 0.0484(9) 0.0292(7) 0.0006(7) 0.0012(6) 0.0058(7)
C16 0.0614(12) 0.0500(11) 0.0378(9) 0.0087(8) 0.0123(9) 0.0021(9)
C17 0.0355(7) 0.0515(10) 0.0352(8) -0.0103(7) 0.0037(6) 0.0006(7)
C18 0.0379(8) 0.0535(11) 0.0526(10) 0.0055(9) 0.0075(8) 0.0152(8)
C19 0.0389(8) 0.0951(17) 0.0276(8) 0.0022(9) -0.0045(7) 0.0020(10)
C20 0.0234(6) 0.0493(9) 0.0317(7) 0.0074(6) -0.0027(5) -0.0019(6)

loop_
_atom_type_symbol
_atom_type_description
_atom_type_scat_dispersion_real
_atom_type_scat_dispersion_imag
_atom_type_scat_source
C C 0.0181 0.0091 'International Tables Vol C Tables 4.2.6.8 and 6.1.1.4'
H H 0.0000 0.0000 'International Tables Vol C Tables 4.2.6.8 and 6.1.1.4'
O O 0.0492 0.0322 'International Tables Vol C Tables 4.2.6.8 and 6.1.1.4'

loop_
_geom_angle_atom_site_label_1
_geom_angle_atom_site_label_2
_geom_angle_atom_site_label_3
_geom_angle
_geom_angle_site_symmetry_1
_geom_angle_site_symmetry_3
_geom_angle_publ_flag
C20 O2 C8 128.56(13) . . ?
C2 C1 C14 123.54(14) . . ?
C2 C1 C15 119.23(14) . . ?
C14 C1 C15 117.08(13) . . ?
C1 C2 C3 126.21(15) . . ?
C4 C3 C2 126.72(15) . . ?
C3 C4 C18 123.27(16) . . ?
C3 C4 C5 123.24(15) . . ?
C18 C4 C5 113.48(14) . . ?
C4 C5 C6 117.32(13) . . ?
C5 C6 C7 111.89(13) . . ?
O1 C7 C6 111.04(13) . . ?
O1 C7 C8 104.56(12) . . ?
C6 C7 C8 114.87(13) . . ?
O2 C8 C9 110.09(14) . . ?
O2 C8 C19 101.95(13) . . ?
C9 C8 C19 110.77(16) . . ?
O2 C8 C7 109.45(13) . . ?
C9 C8 C7 112.69(13) . . ?
C19 C8 C7 111.36(15) . . ?
C10 C9 C8 115.62(14) . . ?
C11 C10 C9 117.55(14) . . ?
C12 C11 C10 131.41(16) . . ?
C11 C12 C20 126.84(14) . . ?
C11 C12 C13 120.14(15) . . ?
C20 C12 C13 112.63(13) . . ?
C12 C13 C14 116.00(13) . . ?
C1 C14 C13 115.61(13) . . ?
C1 C15 C16 110.54(15) . . ?
C1 C15 C17 113.30(14) . . ?
C16 C15 C17 110.71(14) . . ?
O3 C20 O2 116.29(16) . . ?
O3 C20 C12 118.57(15) . . ?
O2 C20 C12 125.05(13) . . ?

loop_
_geom_bond_atom_site_label_1
_geom_bond_atom_site_label_2
_geom_bond_distance
_geom_bond_site_symmetry_2
_geom_bond_publ_flag
O1 C7 1.4269(17) . ?
O2 C20 1.329(2) . ?
O2 C8 1.4775(18) . ?
O3 C20 1.218(2) . ?
C1 C2 1.343(2) . ?
C1 C14 1.511(2) . ?
C1 C15 1.526(2) . ?
C2 C3 1.454(2) . ?
C3 C4 1.343(2) . ?
C4 C18 1.506(2) . ?
C4 C5 1.512(2) . ?
C5 C6 1.523(2) . ?
C6 C7 1.527(2) . ?
C7 C8 1.543(2) . ?
C8 C9 1.518(3) . ?
C8 C19 1.521(2) . ?
C9 C10 1.515(3) . ?
C10 C11 1.489(2) . ?
C11 C12 1.336(2) . ?
C12 C20 1.491(2) . ?
C12 C13 1.518(2) . ?
C13 C14 1.547(2) . ?
C15 C16 1.529(3) . ?
C15 C17 1.529(2) . ?
